data_7049986
loop_
_publ_author_name
'Shen, Fu-Xing'
'Pi, Qian'
'Shi, Le'
'Shao, Dong'
'Li, Hong-Qing'
'Sun, Yu-Chen'
'Wang, Xin-Yi'

_publ_section_title
;
 Spin crossover in hydrogen-bonded frameworks of Fe<sup>II</sup> complexes
 with organodisulfonate anions.
;
_journal_issue 24
_journal_name_full 'Dalton transactions (Cambridge, England : 2003)'
_journal_page_first 8815
_journal_page_last 8825
_journal_paper_doi 10.1039/c9dt01326a
_journal_volume 48
_journal_year 2019
_chemical_formula_sum 'C26 H38.78 Fe N6 O10.39 S2'
_chemical_formula_weight 721.62
_space_group_crystal_system monoclinic
_space_group_IT_number 14
_space_group_name_Hall '-P 2yn'
_space_group_name_H-M_alt 'P 1 21/n 1'
_symmetry_space_group_name_Hall '-P 2yn'
_symmetry_space_group_name_H-M 'P 1 21/n 1'
_atom_sites_solution_hydrogens mixed
_audit_creation_method SHELXL-2018/3
_audit_update_record
;
2019-04-24 deposited with the CCDC.    2019-05-07 downloaded from the CCDC.
;
_cell_angle_alpha 90
_cell_angle_beta 94.785(2)
_cell_angle_gamma 90
_cell_formula_units_Z 4
_cell_length_a 15.7344(10)
_cell_length_b 11.9200(7)
_cell_length_c 17.1552(10)
_cell_measurement_reflns_used 8460
_cell_measurement_temperature 123(2)
_cell_measurement_theta_max 27.41
_cell_measurement_theta_min 2.38
_cell_volume 3206.3(3)
_computing_cell_refinement 'Bruker SAINT'
_computing_data_collection 'Bruker APEX2'
_computing_data_reduction 'Bruker SAINT'
_computing_molecular_graphics Diamond
_computing_publication_material 'SHELXL-2014/7 (Sheldrick, 2014)'
_computing_structure_refinement 'SHELXL-2018/3 (Sheldrick, 2018)'
_computing_structure_solution 'SHELXT 2014/4 (Sheldrick, 2014)'
_diffrn_ambient_temperature 123(2)
_diffrn_measured_fraction_theta_full 0.998
_diffrn_measured_fraction_theta_max 0.998
_diffrn_measurement_device_type 'Bruker APEX-DUO CCD'
_diffrn_measurement_method '\f and \w scans'
_diffrn_radiation_type MoK\a
_diffrn_radiation_wavelength 0.71073
_diffrn_reflns_av_R_equivalents 0.0694
_diffrn_reflns_av_unetI/netI 0.0612
_diffrn_reflns_Laue_measured_fraction_full 0.998
_diffrn_reflns_Laue_measured_fraction_max 0.998
_diffrn_reflns_limit_h_max 18
_diffrn_reflns_limit_h_min -19
_diffrn_reflns_limit_k_max 14
_diffrn_reflns_limit_k_min -14
_diffrn_reflns_limit_l_max 20
_diffrn_reflns_limit_l_min -16
_diffrn_reflns_number 23566
_diffrn_reflns_point_group_measured_fraction_full 0.998
_diffrn_reflns_point_group_measured_fraction_max 0.998
_diffrn_reflns_theta_full 25.242
_diffrn_reflns_theta_max 25.496
_diffrn_reflns_theta_min 2.083
_diffrn_source 'fine-focus sealed tube'
_exptl_absorpt_coefficient_mu 0.665
_exptl_absorpt_correction_T_max 0.887
_exptl_absorpt_correction_T_min 0.875
_exptl_absorpt_correction_type multi-scan
_exptl_absorpt_process_details 'SADABS; Bruker, 2000'
_exptl_crystal_colour red
_exptl_crystal_density_diffrn 1.495
_exptl_crystal_description block
_exptl_crystal_F_000 1512
_exptl_crystal_size_max 0.200
_exptl_crystal_size_mid 0.180
_exptl_crystal_size_min 0.180
_refine_diff_density_max 0.483
_refine_diff_density_min -0.426
_refine_diff_density_rms 0.075
_refine_ls_extinction_method none
_refine_ls_goodness_of_fit_ref 1.031
_refine_ls_hydrogen_treatment constr
_refine_ls_matrix_type full
_refine_ls_number_parameters 422
_refine_ls_number_reflns 5958
_refine_ls_number_restraints 6
_refine_ls_restrained_S_all 1.032
_refine_ls_R_factor_all 0.0708
_refine_ls_R_factor_gt 0.0494
_refine_ls_shift/su_max 0.001
_refine_ls_shift/su_mean 0.000
_refine_ls_structure_factor_coef Fsqd
_refine_ls_weighting_details 'w=1/[\s^2^(Fo^2^)+(0.0649P)^2^+2.0210P] where P=(Fo^2^+2Fc^2^)/3'
_refine_ls_weighting_scheme calc
_refine_ls_wR_factor_gt 0.1197
_refine_ls_wR_factor_ref 0.1314
_reflns_Friedel_coverage 0.000
_reflns_number_gt 4581
_reflns_number_total 5958
_reflns_threshold_expression 'I > 2\s(I)'
_cod_data_source_file c9dt01326a2.cif
_cod_data_source_block 2-123K
_cod_depositor_comments 'Adding full bibliography for 7049980--7049987.cif.'
_cod_database_code 7049986
_shelx_shelxl_version_number 2018/3
_shelx_space_group_comment
;
The symmetry employed for this shelxl refinement is uniquely defined
by the following loop, which should always be used as a source of
symmetry information in preference to the above space-group names.
They are only intended as comments.
;
_shelx_estimated_absorpt_t_min 0.878
_shelx_estimated_absorpt_t_max 0.890

loop_
_space_group_symop_operation_xyz
'x, y, z'
'-x+1/2, y+1/2, -z+1/2'
'-x, -y, -z'
'x-1/2, -y-1/2, z-1/2'

loop_
_atom_site_label
_atom_site_type_symbol
_atom_site_fract_x
_atom_site_fract_y
_atom_site_fract_z
_atom_site_U_iso_or_equiv
_atom_site_adp_type
_atom_site_occupancy
_atom_site_site_symmetry_order
_atom_site_calc_flag
_atom_site_refinement_flags_posn
_atom_site_refinement_flags_adp
_atom_site_refinement_flags_occupancy
_atom_site_disorder_assembly
_atom_site_disorder_group
Fe1 Fe 0.44966(3) 0.07204(3) 0.75110(2) 0.02246(14) Uani 1 1 d . . . . .
C1 C 0.4720(2) 0.2283(3) 0.8857(2) 0.0407(9) Uani 1 1 d . . . . .
H1A H 0.429609 0.289750 0.884972 0.049 Uiso 1 1 calc R U . . .
H1B H 0.521106 0.249336 0.922663 0.049 Uiso 1 1 calc R U . . .
C2 C 0.4329(2) 0.1224(3) 0.91285(19) 0.0330(8) Uani 1 1 d . . . . .
C3 C 0.4122(2) 0.1037(4) 0.9886(2) 0.0441(9) Uani 1 1 d . . . . .
H3A H 0.425742 0.157909 1.028293 0.053 Uiso 1 1 calc R U . . .
C4 C 0.3720(2) 0.0057(4) 1.0056(2) 0.0500(10) Uani 1 1 d . . . . .
H4A H 0.356489 -0.007829 1.057078 0.060 Uiso 1 1 calc R U . . .
C5 C 0.3541(2) -0.0734(4) 0.9477(2) 0.0493(11) Uani 1 1 d . . . . .
H5A H 0.326528 -0.141635 0.959019 0.059 Uiso 1 1 calc R U . . .
C6 C 0.3769(2) -0.0518(3) 0.8726(2) 0.0369(8) Uani 1 1 d . . . . .
C7 C 0.3617(3) -0.1296(3) 0.8046(2) 0.0559(11) Uani 1 1 d . . . . .
H7A H 0.393018 -0.200501 0.816377 0.067 Uiso 1 1 calc R U . . .
H7B H 0.300157 -0.147628 0.797124 0.067 Uiso 1 1 calc R U . . .
C8 C 0.3409(2) 0.1622(3) 0.6186(2) 0.0464(10) Uani 1 1 d . . . . .
H8A H 0.317292 0.234895 0.599209 0.056 Uiso 1 1 calc R U . . .
H8B H 0.302941 0.101844 0.596471 0.056 Uiso 1 1 calc R U . . .
C9 C 0.4285(2) 0.1467(3) 0.59176(19) 0.0326(8) Uani 1 1 d . . . . .
C10 C 0.4528(2) 0.1727(3) 0.5187(2) 0.0425(9) Uani 1 1 d . . . . .
H10A H 0.413594 0.207377 0.480939 0.051 Uiso 1 1 calc R U . . .
C11 C 0.5342(3) 0.1482(3) 0.5008(2) 0.0458(10) Uani 1 1 d . . . . .
H11A H 0.551560 0.165374 0.450413 0.055 Uiso 1 1 calc R U . . .
C12 C 0.5910(2) 0.0982(3) 0.5564(2) 0.0387(9) Uani 1 1 d . . . . .
H12A H 0.647227 0.079910 0.544517 0.046 Uiso 1 1 calc R U . . .
C13 C 0.5644(2) 0.0757(3) 0.62906(19) 0.0295(7) Uani 1 1 d . . . . .
C14 C 0.6197(2) 0.0262(3) 0.6964(2) 0.0369(8) Uani 1 1 d . . . . .
H14A H 0.649280 -0.040984 0.678138 0.044 Uiso 1 1 calc R U . . .
H14B H 0.663665 0.081590 0.715115 0.044 Uiso 1 1 calc R U . . .
C15 C 0.3065(2) 0.6677(3) 0.53515(19) 0.0298(7) Uani 1 1 d . . . . .
H15A H 0.277354 0.735410 0.521066 0.036 Uiso 1 1 calc R U . . .
C16 C 0.3236(2) 0.6424(2) 0.61314(18) 0.0272(7) Uani 1 1 d . . . . .
H16A H 0.305816 0.691646 0.652137 0.033 Uiso 1 1 calc R U . . .
C17 C 0.3671(2) 0.5445(2) 0.63437(18) 0.0259(7) Uani 1 1 d . . . . .
C18 C 0.3929(2) 0.4730(3) 0.57700(19) 0.0312(7) Uani 1 1 d . . . . .
H18A H 0.423430 0.406426 0.591429 0.037 Uiso 1 1 calc R U . . .
C19 C 0.3741(2) 0.4985(3) 0.49916(19) 0.0308(7) Uani 1 1 d . . . . .
H19A H 0.391092 0.448243 0.460381 0.037 Uiso 1 1 calc R U . . .
C20 C 0.3307(2) 0.5968(2) 0.47606(18) 0.0269(7) Uani 1 1 d . . . . .
C21 C 0.3112(2) 0.6264(3) 0.39259(19) 0.0303(7) Uani 1 1 d . . . . .
C22 C 0.2469(2) 0.7032(3) 0.36987(19) 0.0340(8) Uani 1 1 d . . . . .
H22A H 0.213774 0.734212 0.408352 0.041 Uiso 1 1 calc R U . . .
C23 C 0.2304(2) 0.7352(3) 0.2924(2) 0.0361(8) Uani 1 1 d . . . . .
H23A H 0.186732 0.788257 0.278325 0.043 Uiso 1 1 calc R U . . .
C24 C 0.2776(2) 0.6896(3) 0.23576(19) 0.0327(8) Uani 1 1 d . . . . .
C25 C 0.3398(2) 0.6113(3) 0.25625(19) 0.0353(8) Uani 1 1 d . . . . .
H25A H 0.371145 0.578734 0.217009 0.042 Uiso 1 1 calc R U . . .
C26 C 0.3570(2) 0.5797(3) 0.33351(19) 0.0341(8) Uani 1 1 d . . . . .
H26A H 0.400343 0.525888 0.346861 0.041 Uiso 1 1 calc R U . . .
N1 N 0.50116(17) 0.2142(2) 0.80632(16) 0.0328(6) Uani 1 1 d . . . . .
H1C H 0.559070 0.209193 0.809950 0.039 Uiso 1 1 calc R U . . .
H1D H 0.485852 0.275588 0.776932 0.039 Uiso 1 1 calc R U . . .
N2 N 0.41587(17) 0.0456(2) 0.85655(16) 0.0308(6) Uani 1 1 d . . . . .
N3 N 0.38948(18) -0.0813(2) 0.73111(17) 0.0348(7) Uani 1 1 d . . . . .
H3B H 0.343263 -0.072081 0.696128 0.042 Uiso 1 1 calc R U . . .
H3C H 0.425886 -0.129762 0.709976 0.042 Uiso 1 1 calc R U . . .
N4 N 0.56905(17) -0.0056(2) 0.76187(16) 0.0343(7) Uani 1 1 d . . . . .
H4B H 0.597596 0.014956 0.807986 0.041 Uiso 1 1 calc R U . . .
H4C H 0.562130 -0.081337 0.762338 0.041 Uiso 1 1 calc R U . . .
N5 N 0.48446(17) 0.1001(2) 0.64624(15) 0.026 Uani 1 1 d . . . . .
N6 N 0.34308(17) 0.1596(2) 0.70468(19) 0.039 Uani 1 1 d . . . . .
H6A H 0.295014 0.125900 0.719353 0.047 Uiso 1 1 calc R U . . .
H6B H 0.344636 0.230896 0.723626 0.047 Uiso 1 1 calc R U . . .
O1 O 0.2807(3) 0.6483(3) 0.08754(16) 0.0851(12) Uani 1 1 d . . . . .
O2 O 0.32023(16) 0.8325(2) 0.13455(14) 0.0474(7) Uani 1 1 d . . . . .
O3 O 0.17400(16) 0.7770(3) 0.12677(16) 0.0615(9) Uani 1 1 d . . . . .
O4 O 0.47878(17) 0.5544(2) 0.75441(14) 0.0477(7) Uani 1 1 d . . . . .
O5 O 0.3331(2) 0.5736(3) 0.77792(17) 0.0762(12) Uani 1 1 d . . . . .
O6 O 0.3886(2) 0.3941(2) 0.74226(17) 0.0743(10) Uani 1 1 d . . . . .
S1 S 0.26162(6) 0.74049(7) 0.13793(5) 0.0363(2) Uani 1 1 d . . . . .
S2 S 0.39247(5) 0.51332(6) 0.73433(5) 0.0287(2) Uani 1 1 d . . . . .
O1W O 0.52630(15) 0.7629(2) 0.69627(15) 0.0445(6) Uani 1 1 d . . . . .
H1WA H 0.543248 0.753545 0.650960 0.053 Uiso 1 1 d R U . . .
H1WB H 0.528607 0.700185 0.719929 0.053 Uiso 1 1 d R U . . .
O2W O 0.23107(17) 0.8998(2) 0.61354(17) 0.0534(7) Uani 1 1 d . . . . .
H2WA H 0.244586 0.919899 0.568673 0.064 Uiso 1 1 d R U . . .
H2WB H 0.191776 0.942107 0.627904 0.080 Uiso 1 1 d R U . . .
O4W O 0.3874(4) 0.6665(5) -0.0564(3) 0.0326(13) Uani 0.3884 1 d . . P A 1
H4WB H 0.376393 0.609873 -0.028774 0.039 Uiso 0.3884 1 d R U P A 1
H4WA H 0.351402 0.670393 -0.096064 0.039 Uiso 0.3884 1 d R U P A 1
O5W O 0.3269(4) 0.4223(5) 0.0376(3) 0.0623(17) Uani 0.5 1 d . U P B 1
H5WA H 0.367678 0.422089 0.008054 0.075 Uiso 0.5 1 d R U P B 1
H5WB H 0.327057 0.486038 0.059865 0.075 Uiso 0.5 1 d R U P B 1
O5W' O 0.3714(4) 0.5275(6) 0.0062(3) 0.0696(18) Uani 0.5 1 d . . P C 2
H5WC H 0.324465 0.526691 0.026962 0.104 Uiso 0.5 1 d R U P C 2
H5WE H 0.412555 0.524631 0.041532 0.104 Uiso 0.5 1 d R U P C 2
O3WA O 0.4973(4) 0.6246(6) -0.0821(3) 0.0546(17) Uani 0.5 1 d . . P D 2
H3WD H 0.451225 0.627220 -0.049218 0.065 Uiso 0.5 1 d R U P D 2
H3WC H 0.538885 0.628940 -0.053758 0.082 Uiso 0.5 1 d R U P D 2
O3WB O 0.5484(5) 0.6402(6) -0.0973(4) 0.0642(19) Uani 0.5 1 d . . P E 1
H3WA H 0.546573 0.578304 -0.121822 0.096 Uiso 0.5 1 d R U P E 1
H3WE H 0.593523 0.645954 -0.068272 0.096 Uiso 0.5 1 d R U P E 1

loop_
_atom_site_aniso_label
_atom_site_aniso_U_11
_atom_site_aniso_U_22
_atom_site_aniso_U_33
_atom_site_aniso_U_23
_atom_site_aniso_U_13
_atom_site_aniso_U_12
Fe1 0.0210(3) 0.0261(2) 0.0203(2) 0.00143(17) 0.00144(17) -0.00041(18)
C1 0.051(2) 0.036(2) 0.035(2) -0.0023(15) 0.0023(17) 0.0088(17)
C2 0.0270(18) 0.046(2) 0.0259(17) 0.0013(15) 0.0000(14) 0.0136(15)
C3 0.032(2) 0.069(3) 0.032(2) 0.0013(18) 0.0038(16) 0.0121(19)
C4 0.037(2) 0.084(3) 0.030(2) 0.013(2) 0.0085(17) 0.007(2)
C5 0.032(2) 0.069(3) 0.047(2) 0.022(2) 0.0090(19) -0.0066(19)
C6 0.0268(19) 0.046(2) 0.038(2) 0.0122(16) 0.0027(16) -0.0024(15)
C7 0.069(3) 0.044(2) 0.056(3) 0.0099(19) 0.009(2) -0.020(2)
C8 0.028(2) 0.039(2) 0.069(3) 0.0131(18) -0.0116(18) -0.0031(16)
C9 0.035(2) 0.0249(16) 0.0359(19) 0.0027(14) -0.0127(15) -0.0074(14)
C10 0.046(2) 0.039(2) 0.039(2) 0.0045(16) -0.0154(18) -0.0124(17)
C11 0.062(3) 0.045(2) 0.0298(19) -0.0021(16) -0.0015(18) -0.020(2)
C12 0.038(2) 0.0370(19) 0.042(2) -0.0081(16) 0.0088(17) -0.0085(16)
C13 0.0275(18) 0.0238(16) 0.0367(19) -0.0068(13) 0.0001(15) -0.0045(13)
C14 0.0274(19) 0.0335(18) 0.049(2) 0.0006(16) 0.0003(16) 0.0050(15)
C15 0.0349(19) 0.0206(15) 0.0327(18) 0.0074(13) -0.0055(15) 0.0000(13)
C16 0.0330(19) 0.0205(15) 0.0274(17) 0.0006(12) -0.0010(14) -0.0014(13)
C17 0.0254(17) 0.0242(15) 0.0273(17) 0.0073(12) -0.0017(13) -0.0033(13)
C18 0.038(2) 0.0224(16) 0.0333(19) 0.0087(13) 0.0013(15) 0.0051(14)
C19 0.039(2) 0.0262(16) 0.0268(17) 0.0004(13) -0.0004(14) 0.0033(14)
C20 0.0283(18) 0.0241(16) 0.0270(17) 0.0062(12) -0.0057(14) -0.0053(13)
C21 0.037(2) 0.0239(16) 0.0287(17) 0.0049(13) -0.0061(14) -0.0099(14)
C22 0.039(2) 0.0326(18) 0.0289(18) 0.0066(14) -0.0055(15) -0.0022(15)
C23 0.038(2) 0.0322(18) 0.036(2) 0.0092(15) -0.0128(16) -0.0068(15)
C24 0.042(2) 0.0270(17) 0.0264(17) 0.0082(13) -0.0125(15) -0.0132(15)
C25 0.050(2) 0.0265(17) 0.0288(18) 0.0027(14) -0.0023(16) -0.0077(16)
C26 0.042(2) 0.0276(17) 0.0313(18) 0.0031(14) -0.0035(16) -0.0018(15)
N1 0.0246(15) 0.0373(16) 0.0360(16) 0.0044(12) -0.0004(12) -0.0008(12)
N2 0.0231(15) 0.0385(16) 0.0309(15) 0.0059(12) 0.0026(12) 0.0036(12)
N3 0.0262(16) 0.0361(16) 0.0414(17) -0.0038(13) -0.0014(13) -0.0018(12)
N4 0.0380(17) 0.0301(15) 0.0329(16) 0.0000(12) -0.0088(13) 0.0006(13)
N5 0.024 0.022 0.032 -0.001 -0.004 -0.004
N6 0.022 0.030 0.065 -0.005 0.006 -0.001
O1 0.168(4) 0.0541(19) 0.0289(15) -0.0011(13) -0.0172(19) 0.015(2)
O2 0.0389(15) 0.0603(17) 0.0407(15) 0.0234(12) -0.0119(12) -0.0183(13)
O3 0.0338(15) 0.104(2) 0.0441(16) 0.0417(16) -0.0145(12) -0.0168(15)
O4 0.0471(16) 0.0687(18) 0.0263(13) 0.0041(12) -0.0023(12) -0.0084(13)
O5 0.068(2) 0.122(3) 0.0424(17) 0.0393(17) 0.0318(16) 0.060(2)
O6 0.130(3) 0.0332(15) 0.0513(18) 0.0221(13) -0.0409(18) -0.0180(17)
S1 0.0419(5) 0.0391(5) 0.0257(4) 0.0115(4) -0.0109(4) -0.0117(4)
S2 0.0340(5) 0.0278(4) 0.0246(4) 0.0098(3) 0.0032(3) 0.0071(3)
O1W 0.0435(16) 0.0378(14) 0.0527(16) -0.0016(12) 0.0075(13) 0.0002(11)
O2W 0.0439(17) 0.0558(17) 0.0621(18) -0.0225(14) 0.0133(14) 0.0056(13)
O4W 0.040(4) 0.040(3) 0.018(3) 0.002(2) 0.003(3) -0.004(3)
O5W 0.083(4) 0.054(3) 0.052(3) -0.006(3) 0.014(3) -0.020(3)
O5W' 0.066(4) 0.096(5) 0.047(4) -0.017(3) 0.007(3) 0.013(4)
O3WA 0.048(4) 0.079(4) 0.035(3) -0.015(3) -0.007(3) -0.004(4)
O3WB 0.056(5) 0.088(5) 0.046(4) -0.007(3) -0.008(4) -0.002(4)

loop_
_atom_type_symbol
_atom_type_description
_atom_type_scat_dispersion_real
_atom_type_scat_dispersion_imag
_atom_type_scat_source
C C 0.0033 0.0016 'International Tables Vol C Tables 4.2.6.8 and 6.1.1.4'
H H 0.0000 0.0000 'International Tables Vol C Tables 4.2.6.8 and 6.1.1.4'
N N 0.0061 0.0033 'International Tables Vol C Tables 4.2.6.8 and 6.1.1.4'
O O 0.0106 0.0060 'International Tables Vol C Tables 4.2.6.8 and 6.1.1.4'
S S 0.1246 0.1234 'International Tables Vol C Tables 4.2.6.8 and 6.1.1.4'
Fe Fe 0.3463 0.8444 'International Tables Vol C Tables 4.2.6.8 and 6.1.1.4'

loop_
_geom_angle_atom_site_label_1
_geom_angle_atom_site_label_2
_geom_angle_atom_site_label_3
_geom_angle
N5 Fe1 N2 179.22(12)
N5 Fe1 N1 98.76(10)
N2 Fe1 N1 80.48(11)
N5 Fe1 N3 99.07(11)
N2 Fe1 N3 81.68(11)
N1 Fe1 N3 162.12(11)
N5 Fe1 N6 80.81(11)
N2 Fe1 N6 99.36(11)
N1 Fe1 N6 92.13(11)
N3 Fe1 N6 92.08(11)
N5 Fe1 N4 80.67(11)
N2 Fe1 N4 99.15(11)
N1 Fe1 N4 90.40(11)
N3 Fe1 N4 91.11(11)
N6 Fe1 N4 161.48(11)
N1 C1 C2 110.9(3)
N1 C1 H1A 109.5
C2 C1 H1A 109.5
N1 C1 H1B 109.5
C2 C1 H1B 109.5
H1A C1 H1B 108.0
N2 C2 C3 121.2(3)
N2 C2 C1 114.5(3)
C3 C2 C1 124.3(3)
C4 C3 C2 119.0(4)
C4 C3 H3A 120.5
C2 C3 H3A 120.5
C3 C4 C5 119.9(3)
C3 C4 H4A 120.0
C5 C4 H4A 120.0
C4 C5 C6 119.2(4)
C4 C5 H5A 120.4
C6 C5 H5A 120.4
N2 C6 C5 120.3(4)
N2 C6 C7 114.8(3)
C5 C6 C7 124.9(3)
N3 C7 C6 112.5(3)
N3 C7 H7A 109.1
C6 C7 H7A 109.1
N3 C7 H7B 109.1
C6 C7 H7B 109.1
H7A C7 H7B 107.8
N6 C8 C9 111.1(3)
N6 C8 H8A 109.4
C9 C8 H8A 109.4
N6 C8 H8B 109.4
C9 C8 H8B 109.4
H8A C8 H8B 108.0
N5 C9 C10 120.6(3)
N5 C9 C8 113.6(3)
C10 C9 C8 125.7(3)
C11 C10 C9 119.4(4)
C11 C10 H10A 120.3
C9 C10 H10A 120.3
C10 C11 C12 119.8(3)
C10 C11 H11A 120.1
C12 C11 H11A 120.1
C13 C12 C11 118.8(3)
C13 C12 H12A 120.6
C11 C12 H12A 120.6
N5 C13 C12 121.1(3)
N5 C13 C14 114.0(3)
C12 C13 C14 124.9(3)
N4 C14 C13 111.6(3)
N4 C14 H14A 109.3
C13 C14 H14A 109.3
N4 C14 H14B 109.3
C13 C14 H14B 109.3
H14A C14 H14B 108.0
C16 C15 C20 122.0(3)
C16 C15 H15A 119.0
C20 C15 H15A 119.0
C15 C16 C17 119.5(3)
C15 C16 H16A 120.3
C17 C16 H16A 120.3
C16 C17 C18 119.8(3)
C16 C17 S2 119.9(2)
C18 C17 S2 120.2(2)
C19 C18 C17 120.0(3)
C19 C18 H18A 120.0
C17 C18 H18A 120.0
C18 C19 C20 121.4(3)
C18 C19 H19A 119.3
C20 C19 H19A 119.3
C19 C20 C15 117.3(3)
C19 C20 C21 122.1(3)
C15 C20 C21 120.7(3)
C22 C21 C26 117.5(3)
C22 C21 C20 120.9(3)
C26 C21 C20 121.6(3)
C23 C22 C21 121.5(3)
C23 C22 H22A 119.2
C21 C22 H22A 119.2
C24 C23 C22 119.8(3)
C24 C23 H23A 120.1
C22 C23 H23A 120.1
C25 C24 C23 119.9(3)
C25 C24 S1 120.8(3)
C23 C24 S1 119.1(3)
C24 C25 C26 120.5(3)
C24 C25 H25A 119.7
C26 C25 H25A 119.7
C25 C26 C21 120.8(3)
C25 C26 H26A 119.6
C21 C26 H26A 119.6
C1 N1 Fe1 112.0(2)
C1 N1 H1C 109.2
Fe1 N1 H1C 109.2
C1 N1 H1D 109.2
Fe1 N1 H1D 109.2
H1C N1 H1D 107.9
C2 N2 C6 120.4(3)
C2 N2 Fe1 120.2(2)
C6 N2 Fe1 119.4(2)
C7 N3 Fe1 111.3(2)
C7 N3 H3B 109.4
Fe1 N3 H3B 109.4
C7 N3 H3C 109.4
Fe1 N3 H3C 109.4
H3B N3 H3C 108.0
C14 N4 Fe1 110.9(2)
C14 N4 H4B 109.5
Fe1 N4 H4B 109.5
C14 N4 H4C 109.5
Fe1 N4 H4C 109.5
H4B N4 H4C 108.0
C9 N5 C13 120.3(3)
C9 N5 Fe1 119.4(2)
C13 N5 Fe1 120.2(2)
C8 N6 Fe1 110.2(2)
C8 N6 H6A 109.6
Fe1 N6 H6A 109.6
C8 N6 H6B 109.6
Fe1 N6 H6B 109.6
H6A N6 H6B 108.1
O2 S1 O3 111.95(17)
O2 S1 O1 113.0(2)
O3 S1 O1 113.2(2)
O2 S1 C24 104.89(15)
O3 S1 C24 106.59(16)
O1 S1 C24 106.54(17)
O6 S2 O5 114.4(2)
O6 S2 O4 110.93(19)
O5 S2 O4 110.1(2)
O6 S2 C17 107.05(16)
O5 S2 C17 107.20(16)
O4 S2 C17 106.82(14)
H1WA O1W H1WB 108.5
H2WA O2W H2WB 109.8
H4WB O4W H4WA 109.7
H5WA O5W H5WB 107.3
H5WC O5W' H5WE 109.7
H3WD O3WA H3WC 105.4
H3WA O3WB H3WE 111.0

loop_
_geom_bond_atom_site_label_1
_geom_bond_atom_site_label_2
_geom_bond_distance
Fe1 N5 1.952(3)
Fe1 N2 1.953(3)
Fe1 N1 2.073(3)
Fe1 N3 2.074(3)
Fe1 N6 2.077(3)
Fe1 N4 2.088(3)
C1 N1 1.482(4)
C1 C2 1.497(5)
C1 H1A 0.9900
C1 H1B 0.9900
C2 N2 1.341(4)
C2 C3 1.384(5)
C3 C4 1.371(6)
C3 H3A 0.9500
C4 C5 1.381(6)
C4 H4A 0.9500
C5 C6 1.389(5)
C5 H5A 0.9500
C6 N2 1.353(4)
C6 C7 1.494(6)
C7 N3 1.485(5)
C7 H7A 0.9900
C7 H7B 0.9900
C8 N6 1.474(5)
C8 C9 1.501(5)
C8 H8A 0.9900
C8 H8B 0.9900
C9 N5 1.349(4)
C9 C10 1.377(5)
C10 C11 1.374(5)
C10 H10A 0.9500
C11 C12 1.386(5)
C11 H11A 0.9500
C12 C13 1.374(5)
C12 H12A 0.9500
C13 N5 1.347(4)
C13 C14 1.508(5)
C14 N4 1.480(4)
C14 H14A 0.9900
C14 H14B 0.9900
C15 C16 1.376(4)
C15 C20 1.397(4)
C15 H15A 0.9500
C16 C17 1.386(4)
C16 H16A 0.9500
C17 C18 1.388(4)
C17 S2 1.768(3)
C18 C19 1.377(4)
C18 H18A 0.9500
C19 C20 1.397(4)
C19 H19A 0.9500
C20 C21 1.482(4)
C21 C22 1.395(5)
C21 C26 1.407(5)
C22 C23 1.386(5)
C22 H22A 0.9500
C23 C24 1.383(5)
C23 H23A 0.9500
C24 C25 1.377(5)
C24 S1 1.782(3)
C25 C26 1.383(5)
C25 H25A 0.9500
C26 H26A 0.9500
N1 H1C 0.9100
N1 H1D 0.9100
N3 H3B 0.9100
N3 H3C 0.9100
N4 H4B 0.9100
N4 H4C 0.9100
N6 H6A 0.9100
N6 H6B 0.9100
O1 S1 1.445(3)
O2 S1 1.437(3)
O3 S1 1.443(3)
O4 S2 1.458(3)
O5 S2 1.437(3)
O6 S2 1.429(3)
O1W H1WA 0.8499
O1W H1WB 0.8500
O2W H2WA 0.8500
O2W H2WB 0.8500
O4W H4WB 0.8500
O4W H4WA 0.8497
O5W H5WA 0.8500
O5W H5WB 0.8499
O5W' H5WC 0.8470
O5W' H5WE 0.8502
O3WA H3WD 0.9555
O3WA H3WC 0.7845
O3WB H3WA 0.8489
O3WB H3WE 0.8351
